data_4117607
loop_
_publ_author_name
'Zhan Zhang'
'Jong Min Lim'
'Masatoshi Ishida'
'Vladimir V. Roznyatovskiy'
'Vincent M. Lynch'
'Han-Yuan Gong'
'Xiaoping Yang'
'Dongho Kim'
'Jonathan L. Sessler'

_publ_contact_author_address
;Department of Chemistry and Biochemistry,
University of Texas at Austin,
1 University Station A5300, Austin
TX 78712 USA
;
_publ_contact_author_email sessler@mail.utexas.edu
_publ_contact_author_fax 1-512-471-6835
_publ_contact_author_name 'Jonathan L. Sessler'
_publ_section_title
;
 Cyclo[m]pyridine[n]pyrroles: Hybrid Macrocycles That Display Expanded
 \p-Conjugation upon Protonation
;
_journal_name_full 'Journal of the American Chemical Society'
_journal_page_first 4076
_journal_page_last 4079
_journal_paper_doi 10.1021/ja211985k
_journal_volume 134
_journal_year 2012
_chemical_formula_sum 'C46 H52 F6 N6 O4'
_chemical_formula_weight 866.94
_chemical_name_systematic
;
 ?
;
_space_group_IT_number 2
_symmetry_cell_setting triclinic
_symmetry_space_group_name_Hall '-P 1'
_symmetry_space_group_name_H-M 'P -1'
_atom_sites_solution_hydrogens geom
_atom_sites_solution_primary direct
_atom_sites_solution_secondary difmap
_audit_creation_method SHELXL-97
_cell_angle_alpha 97.433(2)
_cell_angle_beta 94.545(2)
_cell_angle_gamma 105.2340(10)
_cell_formula_units_Z 2
_cell_length_a 10.8650(6)
_cell_length_b 11.4850(6)
_cell_length_c 17.7000(10)
_cell_measurement_reflns_used 41941
_cell_measurement_temperature 100(2)
_cell_measurement_theta_max 26.37
_cell_measurement_theta_min 3.05
_cell_volume 2098.3(2)
_computing_cell_refinement 'CrystalClear (Rigaku Inc., 2008)'
_computing_data_collection 'CrystalClear (Rigaku Inc., 2008)'
_computing_data_reduction 'CrystalClear (Rigaku Inc., 2008)'
_computing_molecular_graphics 'XP SHELXTL/PC, Siemens Analytical'
_computing_structure_refinement 'XL SHELXTL/PC, Siemens Analytical'
_computing_structure_solution
;

SIR97 - Altomare A., Burla M.C., Camalli M., Cascarano G.L., Giacovazzo C., 
Guagliardi A., Moliterni A.G.G., Polidori G.,Spagna R.
;
_diffrn_ambient_temperature 100(2)
_diffrn_measured_fraction_theta_full 0.998
_diffrn_measured_fraction_theta_max 0.998
_diffrn_measurement_device_type 'Rigaku AFC12 with Saturn 724 + CCD'
_diffrn_measurement_method \w-scans
_diffrn_radiation_monochromator graphite
_diffrn_radiation_source 'fine-focus sealed tube'
_diffrn_radiation_type MoK\a
_diffrn_radiation_wavelength 0.71075
_diffrn_reflns_av_R_equivalents 0.0728
_diffrn_reflns_av_sigmaI/netI 0.0643
_diffrn_reflns_limit_h_max 13
_diffrn_reflns_limit_h_min -13
_diffrn_reflns_limit_k_max 14
_diffrn_reflns_limit_k_min -14
_diffrn_reflns_limit_l_max 22
_diffrn_reflns_limit_l_min -22
_diffrn_reflns_number 41941
_diffrn_reflns_theta_full 26.37
_diffrn_reflns_theta_max 26.37
_diffrn_reflns_theta_min 3.05
_exptl_absorpt_coefficient_mu 0.107
_exptl_absorpt_correction_T_max 1.000
_exptl_absorpt_correction_T_min 0.836
_exptl_absorpt_correction_type multi-scan
_exptl_absorpt_process_details
;
Abscor.  T. Higashi (2001).  The Rigaku Corporation, Tokyo, Japan.
;
_exptl_crystal_colour red
_exptl_crystal_density_diffrn 1.372
_exptl_crystal_description block
_exptl_crystal_F_000 912
_exptl_crystal_size_max 0.16
_exptl_crystal_size_mid 0.13
_exptl_crystal_size_min 0.07
_refine_diff_density_max 0.667
_refine_diff_density_min -0.545
_refine_diff_density_rms 0.059
_refine_ls_extinction_method none
_refine_ls_goodness_of_fit_ref 1.044
_refine_ls_hydrogen_treatment constr
_refine_ls_matrix_type full
_refine_ls_number_parameters 614
_refine_ls_number_reflns 8579
_refine_ls_number_restraints 0
_refine_ls_restrained_S_all 1.044
_refine_ls_R_factor_all 0.1058
_refine_ls_R_factor_gt 0.0653
_refine_ls_shift/su_max 0.000
_refine_ls_shift/su_mean 0.000
_refine_ls_structure_factor_coef Fsqd
_refine_ls_weighting_details 'calc w=1/[\s^2^(Fo^2^)+(0.0630P)^2^+2.0361P] where P=(Fo^2^+2Fc^2^)/3'
_refine_ls_weighting_scheme calc
_refine_ls_wR_factor_gt 0.1500
_refine_ls_wR_factor_ref 0.1696
_reflns_number_gt 5636
_reflns_number_total 8579
_reflns_threshold_expression >2sigma(I)
_cod_data_source_file ja211985k_si_005.cif
_cod_data_source_block 5-2TFA
_cod_database_code 4117607

loop_
_symmetry_equiv_pos_as_xyz
'x, y, z'
'-x, -y, -z'

loop_
_atom_site_label
_atom_site_type_symbol
_atom_site_fract_x
_atom_site_fract_y
_atom_site_fract_z
_atom_site_U_iso_or_equiv
_atom_site_adp_type
_atom_site_occupancy
_atom_site_symmetry_multiplicity
_atom_site_calc_flag
_atom_site_refinement_flags
_atom_site_disorder_assembly
_atom_site_disorder_group
N1 N 0.6918(2) 0.20474(19) 0.32378(11) 0.0192(5) Uani 1 1 d . . .
H1N H 0.6518 0.2523 0.3030 0.023 Uiso 1 1 calc R . .
N2 N 0.6363(2) 0.14095(19) 0.16517(11) 0.0181(5) Uani 1 1 d . . .
H2N H 0.5694 0.1507 0.1876 0.022 Uiso 1 1 calc R . .
N3 N 0.46705(19) 0.22238(18) 0.07762(11) 0.0149(4) Uani 1 1 d . . .
H3N H 0.4861 0.2466 0.1274 0.018 Uiso 1 1 calc R . .
N4 N 0.28840(19) 0.27638(19) 0.16896(11) 0.0175(5) Uani 1 1 d . . .
H4N H 0.3242 0.2244 0.1880 0.021 Uiso 1 1 calc R . .
N5 N 0.3447(2) 0.33589(19) 0.32848(11) 0.0177(5) Uani 1 1 d . . .
H5N H 0.4094 0.3223 0.3053 0.021 Uiso 1 1 calc R . .
N6 N 0.52193(19) 0.26827(18) 0.41859(11) 0.0156(4) Uani 1 1 d . . .
H6N H 0.4983 0.2368 0.3699 0.019 Uiso 1 1 calc R . .
C1 C 0.7512(2) 0.1285(2) 0.28457(14) 0.0179(5) Uani 1 1 d . . .
C2 C 0.8018(2) 0.0681(2) 0.33732(14) 0.0182(5) Uani 1 1 d . . .
C3 C 0.7731(2) 0.1111(2) 0.41045(14) 0.0182(5) Uani 1 1 d . . .
C4 C 0.7043(2) 0.1959(2) 0.40051(14) 0.0169(5) Uani 1 1 d . . .
C5 C 0.6331(2) 0.2545(2) 0.45154(14) 0.0154(5) Uani 1 1 d . . .
C6 C 0.6661(2) 0.2963(2) 0.52939(14) 0.0191(6) Uani 1 1 d . . .
H6 H 0.7427 0.2880 0.5551 0.023 Uiso 1 1 calc R . .
C7 C 0.5857(2) 0.3503(2) 0.56907(14) 0.0205(6) Uani 1 1 d . . .
H7 H 0.6065 0.3761 0.6228 0.025 Uiso 1 1 calc R . .
C8 C 0.4757(2) 0.3678(2) 0.53282(14) 0.0178(5) Uani 1 1 d . . .
H8 H 0.4230 0.4072 0.5609 0.021 Uiso 1 1 calc R . .
C9 C 0.4440(2) 0.3266(2) 0.45452(13) 0.0145(5) Uani 1 1 d . . .
C10 C 0.3376(2) 0.3421(2) 0.40622(13) 0.0167(5) Uani 1 1 d . . .
C11 C 0.2212(2) 0.3644(2) 0.42020(14) 0.0166(5) Uani 1 1 d . . .
C12 C 0.1572(2) 0.3705(2) 0.34840(14) 0.0170(5) Uani 1 1 d . . .
C13 C 0.2365(2) 0.3540(2) 0.29273(14) 0.0177(5) Uani 1 1 d . . .
C14 C 0.2297(2) 0.3509(2) 0.20992(14) 0.0173(5) Uani 1 1 d . . .
C15 C 0.1859(2) 0.4193(2) 0.15984(14) 0.0171(5) Uani 1 1 d . . .
C16 C 0.2179(2) 0.3827(2) 0.08636(13) 0.0156(5) Uani 1 1 d . . .
C17 C 0.2833(2) 0.2945(2) 0.09362(13) 0.0165(5) Uani 1 1 d . . .
C18 C 0.3599(2) 0.2430(2) 0.04298(14) 0.0149(5) Uani 1 1 d . . .
C19 C 0.3365(2) 0.2152(2) -0.03602(14) 0.0196(6) Uani 1 1 d . . .
H19 H 0.2639 0.2301 -0.0625 0.023 Uiso 1 1 calc R . .
C20 C 0.4197(2) 0.1656(2) -0.07633(14) 0.0210(6) Uani 1 1 d . . .
H20 H 0.4056 0.1496 -0.1308 0.025 Uiso 1 1 calc R . .
C21 C 0.5229(2) 0.1389(2) -0.03864(14) 0.0183(5) Uani 1 1 d . . .
H21 H 0.5770 0.1015 -0.0669 0.022 Uiso 1 1 calc R . .
C22 C 0.5467(2) 0.1670(2) 0.04063(13) 0.0153(5) Uani 1 1 d . . .
C23 C 0.6477(2) 0.1421(2) 0.08841(13) 0.0163(5) Uani 1 1 d . . .
C24 C 0.7657(2) 0.1221(2) 0.07522(14) 0.0173(5) Uani 1 1 d . . .
C25 C 0.8269(2) 0.1117(2) 0.14668(14) 0.0180(5) Uani 1 1 d . . .
C26 C 0.7434(2) 0.1226(2) 0.20163(14) 0.0181(5) Uani 1 1 d . . .
C27 C 0.8608(3) -0.0345(2) 0.31878(15) 0.0241(6) Uani 1 1 d . . .
H27A H 0.8440 -0.0626 0.2627 0.029 Uiso 1 1 calc R . .
H27B H 0.8171 -0.1034 0.3441 0.029 Uiso 1 1 calc R . .
C28 C 1.0059(3) -0.0044(3) 0.34273(16) 0.0318(7) Uani 1 1 d . . .
H28A H 1.0503 0.0667 0.3205 0.048 Uiso 1 1 calc R . .
H28B H 1.0367 -0.0746 0.3242 0.048 Uiso 1 1 calc R . .
H28C H 1.0233 0.0140 0.3988 0.048 Uiso 1 1 calc R . .
C29 C 0.7973(2) 0.0607(2) 0.48276(14) 0.0197(6) Uani 1 1 d . . .
H29A H 0.8347 0.1294 0.5251 0.024 Uiso 1 1 calc R . .
H29B H 0.8609 0.0135 0.4755 0.024 Uiso 1 1 calc R . .
C30 C 0.6761(3) -0.0213(3) 0.50537(16) 0.0278(6) Uani 1 1 d . . .
H30A H 0.6173 0.0274 0.5194 0.042 Uiso 1 1 calc R . .
H30B H 0.6986 -0.0588 0.5493 0.042 Uiso 1 1 calc R . .
H30C H 0.6343 -0.0855 0.4620 0.042 Uiso 1 1 calc R . .
C31 C 0.1676(2) 0.3746(2) 0.49538(14) 0.0205(6) Uani 1 1 d . . .
H31A H 0.0858 0.3966 0.4874 0.025 Uiso 1 1 calc R . .
H31B H 0.2282 0.4422 0.5314 0.025 Uiso 1 1 calc R . .
C32 C 0.1429(3) 0.2601(3) 0.53235(16) 0.0297(7) Uani 1 1 d . . .
H32A H 0.0804 0.1930 0.4981 0.045 Uiso 1 1 calc R . .
H32B H 0.1088 0.2750 0.5812 0.045 Uiso 1 1 calc R . .
H32C H 0.2235 0.2382 0.5416 0.045 Uiso 1 1 calc R . .
C33 C 0.0227(2) 0.3821(2) 0.33568(15) 0.0207(6) Uani 1 1 d . . .
H33A H -0.0337 0.3218 0.3621 0.025 Uiso 1 1 calc R . .
H33B H -0.0073 0.3601 0.2801 0.025 Uiso 1 1 calc R . .
C34 C 0.0064(3) 0.5085(3) 0.36337(16) 0.0277(6) Uani 1 1 d . . .
H34A H 0.0362 0.5319 0.4183 0.042 Uiso 1 1 calc R . .
H34B H -0.0845 0.5061 0.3544 0.042 Uiso 1 1 calc R . .
H34C H 0.0570 0.5684 0.3351 0.042 Uiso 1 1 calc R . .
C35 C 0.1318(3) 0.5251(2) 0.18116(15) 0.0227(6) Uani 1 1 d . . .
H35A H 0.1784 0.5946 0.1573 0.027 Uiso 1 1 calc R . .
H35B H 0.1495 0.5502 0.2375 0.027 Uiso 1 1 calc R . .
C36 C -0.0119(3) 0.5022(3) 0.15807(16) 0.0329(7) Uani 1 1 d . . .
H36A H -0.0298 0.4869 0.1020 0.049 Uiso 1 1 calc R . .
H36B H -0.0386 0.5741 0.1784 0.049 Uiso 1 1 calc R . .
H36C H -0.0595 0.4310 0.1790 0.049 Uiso 1 1 calc R . .
C37 C 0.2011(2) 0.4424(2) 0.01731(14) 0.0191(6) Uani 1 1 d . . .
H37A H 0.1358 0.4876 0.0247 0.023 Uiso 1 1 calc R . .
H37B H 0.1685 0.3784 -0.0282 0.023 Uiso 1 1 calc R . .
C38 C 0.3244(3) 0.5300(3) 0.00211(17) 0.0311(7) Uani 1 1 d . . .
H38A H 0.3598 0.5911 0.0479 0.047 Uiso 1 1 calc R . .
H38B H 0.3064 0.5709 -0.0410 0.047 Uiso 1 1 calc R . .
H38C H 0.3867 0.4845 -0.0104 0.047 Uiso 1 1 calc R . .
C39 C 0.8247(2) 0.1183(2) 0.00115(14) 0.0202(6) Uani 1 1 d . . .
H39A H 0.7610 0.0622 -0.0396 0.024 Uiso 1 1 calc R . .
H39B H 0.8993 0.0846 0.0073 0.024 Uiso 1 1 calc R . .
C40 C 0.8686(3) 0.2416(3) -0.02437(16) 0.0292(7) Uani 1 1 d . . .
H40A H 0.7940 0.2722 -0.0355 0.044 Uiso 1 1 calc R . .
H40B H 0.9113 0.2336 -0.0707 0.044 Uiso 1 1 calc R . .
H40C H 0.9288 0.2989 0.0165 0.044 Uiso 1 1 calc R . .
C41 C 0.9627(2) 0.1041(2) 0.16065(14) 0.0201(6) Uani 1 1 d . . .
H41A H 0.9919 0.1280 0.2163 0.024 Uiso 1 1 calc R . .
H41B H 1.0180 0.1645 0.1338 0.024 Uiso 1 1 calc R . .
C42 C 0.9827(3) -0.0211(3) 0.13469(15) 0.0248(6) Uani 1 1 d . . .
H42A H 0.9344 -0.0806 0.1641 0.037 Uiso 1 1 calc R . .
H42B H 1.0743 -0.0159 0.1434 0.037 Uiso 1 1 calc R . .
H42C H 0.9522 -0.0470 0.0799 0.037 Uiso 1 1 calc R . .
F1 F 0.3727(2) -0.18140(18) 0.20139(15) 0.0523(6) Uani 0.87 1 d P A 1
F2 F 0.3155(3) -0.1622(2) 0.31280(12) 0.0622(8) Uani 0.87 1 d P A 1
F3 F 0.1881(2) -0.16230(19) 0.21756(15) 0.0574(7) Uani 0.87 1 d P A 1
O1 O 0.3671(2) 0.0563(2) 0.18979(15) 0.0217(5) Uani 0.87 1 d P A 1
O2 O 0.3941(2) 0.07377(19) 0.31767(12) 0.0325(6) Uani 0.87 1 d P A 1
C43 C 0.3622(4) 0.0170(4) 0.2533(2) 0.0186(10) Uani 0.87 1 d P A 1
C44 C 0.3124(3) -0.1222(3) 0.24710(17) 0.0220(7) Uani 0.87 1 d P A 1
F1A F 0.4377(17) -0.1470(16) 0.2540(11) 0.060 Uiso 0.13 1 d P B 2
F2A F 0.4706(16) -0.0179(15) 0.3464(9) 0.060 Uiso 0.13 1 d P B 2
F3A F 0.2665(19) -0.1250(19) 0.2997(12) 0.060 Uiso 0.13 1 d P B 2
O1A O 0.4308(13) 0.1428(12) 0.2615(8) 0.024 Uiso 0.13 1 d P B 2
O2A O 0.3318(16) 0.0028(16) 0.1682(10) 0.024 Uiso 0.13 1 d P B 2
C43A C 0.377(4) 0.035(4) 0.233(3) 0.024 Uiso 0.13 1 d P B 2
C44A C 0.391(2) -0.058(2) 0.2817(12) 0.024 Uiso 0.13 1 d P B 2
F4 F 0.7217(3) 0.6156(3) 0.2001(2) 0.0800(11) Uani 0.81 1 d P C 1
F5 F 0.5608(4) 0.6447(3) 0.25348(19) 0.0967(13) Uani 0.81 1 d P C 1
F6 F 0.5307(3) 0.5188(2) 0.15359(14) 0.0637(8) Uani 0.81 1 d P C 1
O3 O 0.6641(2) 0.4986(3) 0.33467(14) 0.0301(6) Uani 0.81 1 d P C 1
O4 O 0.5631(2) 0.35137(19) 0.23669(12) 0.0181(5) Uani 0.81 1 d P C 1
C45 C 0.6135(3) 0.4595(4) 0.2679(2) 0.0165(8) Uani 0.81 1 d P C 1
C46 C 0.6066(3) 0.5598(3) 0.2190(2) 0.0277(8) Uani 0.81 1 d P C 1
F4A F 0.6778(13) 0.6544(12) 0.1918(8) 0.060 Uiso 0.19 1 d P D 2
F5A F 0.6175(12) 0.6661(12) 0.2979(8) 0.060 Uiso 0.19 1 d P D 2
F6A F 0.7998(11) 0.6553(10) 0.2826(6) 0.060 Uiso 0.19 1 d P D 2
O3A O 0.6020(9) 0.4210(8) 0.1781(5) 0.023 Uiso 0.19 1 d P D 2
O4A O 0.6290(12) 0.4442(11) 0.3078(9) 0.023 Uiso 0.19 1 d P D 2
C45A C 0.6229(19) 0.480(2) 0.2437(12) 0.023 Uiso 0.19 1 d P D 2
C46A C 0.6800(16) 0.6307(14) 0.2493(9) 0.023 Uiso 0.19 1 d P D 2

loop_
_atom_site_aniso_label
_atom_site_aniso_U_11
_atom_site_aniso_U_22
_atom_site_aniso_U_33
_atom_site_aniso_U_23
_atom_site_aniso_U_13
_atom_site_aniso_U_12
N1 0.0207(11) 0.0282(12) 0.0164(11) 0.0095(9) 0.0070(9) 0.0156(10)
N2 0.0170(11) 0.0286(12) 0.0147(11) 0.0065(9) 0.0065(9) 0.0136(9)
N3 0.0172(10) 0.0187(11) 0.0104(10) 0.0024(8) 0.0024(8) 0.0075(9)
N4 0.0188(11) 0.0234(12) 0.0158(11) 0.0076(9) 0.0027(9) 0.0127(9)
N5 0.0178(11) 0.0260(12) 0.0147(11) 0.0059(9) 0.0062(9) 0.0128(9)
N6 0.0170(11) 0.0211(11) 0.0108(10) 0.0021(8) 0.0023(8) 0.0090(9)
C1 0.0157(12) 0.0256(14) 0.0163(13) 0.0052(11) 0.0055(10) 0.0103(11)
C2 0.0164(12) 0.0224(14) 0.0177(13) 0.0058(10) 0.0033(10) 0.0068(10)
C3 0.0163(13) 0.0222(14) 0.0182(13) 0.0075(11) 0.0020(10) 0.0070(11)
C4 0.0171(12) 0.0214(13) 0.0148(12) 0.0061(10) 0.0042(10) 0.0078(10)
C5 0.0133(12) 0.0166(13) 0.0170(13) 0.0042(10) 0.0025(10) 0.0042(10)
C6 0.0176(13) 0.0222(14) 0.0168(13) 0.0010(11) -0.0011(10) 0.0062(11)
C7 0.0239(14) 0.0226(14) 0.0144(13) 0.0004(10) 0.0003(11) 0.0069(11)
C8 0.0197(13) 0.0181(13) 0.0163(13) 0.0008(10) 0.0051(10) 0.0066(10)
C9 0.0157(12) 0.0150(12) 0.0144(12) 0.0035(10) 0.0058(10) 0.0051(10)
C10 0.0180(13) 0.0210(13) 0.0123(12) 0.0027(10) 0.0030(10) 0.0069(10)
C11 0.0172(13) 0.0182(13) 0.0159(13) 0.0026(10) 0.0034(10) 0.0072(10)
C12 0.0190(13) 0.0195(13) 0.0151(12) 0.0022(10) 0.0031(10) 0.0096(11)
C13 0.0162(12) 0.0220(13) 0.0181(13) 0.0042(10) 0.0023(10) 0.0101(11)
C14 0.0159(12) 0.0230(14) 0.0167(13) 0.0054(10) 0.0034(10) 0.0102(10)
C15 0.0160(12) 0.0200(13) 0.0169(13) 0.0045(10) 0.0028(10) 0.0068(10)
C16 0.0146(12) 0.0184(13) 0.0150(12) 0.0037(10) 0.0015(10) 0.0063(10)
C17 0.0164(12) 0.0204(13) 0.0131(12) 0.0043(10) 0.0014(10) 0.0051(10)
C18 0.0156(12) 0.0118(12) 0.0179(12) 0.0060(10) 0.0027(10) 0.0027(10)
C19 0.0200(13) 0.0226(14) 0.0161(13) 0.0028(11) -0.0021(10) 0.0073(11)
C20 0.0224(14) 0.0249(14) 0.0132(13) -0.0016(11) -0.0015(11) 0.0055(11)
C21 0.0210(13) 0.0181(13) 0.0163(13) -0.0003(10) 0.0038(10) 0.0070(11)
C22 0.0175(12) 0.0127(12) 0.0164(13) 0.0035(10) 0.0042(10) 0.0040(10)
C23 0.0197(13) 0.0194(13) 0.0128(12) 0.0061(10) 0.0062(10) 0.0075(10)
C24 0.0192(13) 0.0187(13) 0.0172(13) 0.0046(10) 0.0064(10) 0.0087(10)
C25 0.0178(13) 0.0208(13) 0.0189(13) 0.0052(10) 0.0066(10) 0.0088(10)
C26 0.0197(13) 0.0243(14) 0.0154(13) 0.0065(10) 0.0051(10) 0.0124(11)
C27 0.0308(15) 0.0287(15) 0.0197(14) 0.0061(11) 0.0074(12) 0.0182(12)
C28 0.0362(17) 0.0476(19) 0.0236(15) 0.0105(13) 0.0080(13) 0.0286(15)
C29 0.0223(14) 0.0242(14) 0.0163(13) 0.0059(11) 0.0034(11) 0.0115(11)
C30 0.0273(15) 0.0327(16) 0.0292(15) 0.0152(13) 0.0100(12) 0.0117(13)
C31 0.0207(13) 0.0276(15) 0.0170(13) 0.0033(11) 0.0056(11) 0.0125(11)
C32 0.0313(16) 0.0312(16) 0.0288(16) 0.0071(13) 0.0152(13) 0.0079(13)
C33 0.0153(13) 0.0295(15) 0.0194(13) 0.0049(11) 0.0020(10) 0.0091(11)
C34 0.0251(15) 0.0389(17) 0.0250(15) 0.0033(13) 0.0045(12) 0.0191(13)
C35 0.0299(15) 0.0250(15) 0.0184(13) 0.0042(11) 0.0042(11) 0.0157(12)
C36 0.0377(17) 0.0458(19) 0.0272(16) 0.0069(14) 0.0057(13) 0.0311(15)
C37 0.0210(13) 0.0226(14) 0.0168(13) 0.0066(11) 0.0024(10) 0.0097(11)
C38 0.0264(15) 0.0333(17) 0.0401(17) 0.0200(14) 0.0087(13) 0.0114(13)
C39 0.0231(14) 0.0260(14) 0.0160(13) 0.0034(11) 0.0061(11) 0.0133(11)
C40 0.0319(16) 0.0313(16) 0.0266(15) 0.0073(12) 0.0152(13) 0.0076(13)
C41 0.0167(13) 0.0280(15) 0.0183(13) 0.0060(11) 0.0042(10) 0.0092(11)
C42 0.0224(14) 0.0348(16) 0.0229(14) 0.0046(12) 0.0043(11) 0.0171(12)
F1 0.0700(16) 0.0278(12) 0.0707(16) 0.0090(11) 0.0438(14) 0.0226(11)
F2 0.126(3) 0.0302(13) 0.0266(12) 0.0164(9) 0.0051(14) 0.0101(13)
F3 0.0371(13) 0.0306(12) 0.0936(19) 0.0072(12) -0.0142(12) -0.0021(10)
O1 0.0232(13) 0.0212(13) 0.0206(13) 0.0072(10) 0.0032(10) 0.0039(9)
O2 0.0465(15) 0.0227(12) 0.0190(12) -0.0045(10) 0.0007(10) -0.0020(10)
C43 0.0187(18) 0.019(2) 0.019(2) 0.0045(15) 0.0025(15) 0.0056(14)
C44 0.0323(18) 0.0207(16) 0.0120(15) -0.0011(12) 0.0016(13) 0.0074(14)
F4 0.0367(16) 0.098(3) 0.117(3) 0.078(2) 0.0156(17) 0.0076(15)
F5 0.183(4) 0.086(2) 0.074(2) 0.0395(19) 0.044(2) 0.109(3)
F6 0.0750(19) 0.0578(16) 0.0481(15) 0.0319(13) -0.0251(14) -0.0012(14)
O3 0.0323(15) 0.0340(15) 0.0166(14) -0.0053(11) -0.0073(11) 0.0037(12)
O4 0.0184(11) 0.0190(12) 0.0175(11) 0.0006(9) 0.0015(9) 0.0075(9)
C45 0.0171(17) 0.026(2) 0.0086(19) 0.0051(16) -0.0012(15) 0.0096(15)
C46 0.032(2) 0.0211(19) 0.032(2) 0.0104(16) 0.0059(17) 0.0071(16)

loop_
_atom_type_symbol
_atom_type_description
_atom_type_scat_dispersion_real
_atom_type_scat_dispersion_imag
_atom_type_scat_source
C C 0.0033 0.0016 'International Tables Vol C Tables 4.2.6.8 and 6.1.1.4'
H H 0.0000 0.0000 'International Tables Vol C Tables 4.2.6.8 and 6.1.1.4'
N N 0.0061 0.0033 'International Tables Vol C Tables 4.2.6.8 and 6.1.1.4'
O O 0.0106 0.0060 'International Tables Vol C Tables 4.2.6.8 and 6.1.1.4'
F F 0.0171 0.0103 'International Tables Vol C Tables 4.2.6.8 and 6.1.1.4'

loop_
_geom_angle_atom_site_label_1
_geom_angle_atom_site_label_2
_geom_angle_atom_site_label_3
_geom_angle
C1 N1 C4 109.7(2)
C1 N1 H1N 125.1
C4 N1 H1N 125.1
C26 N2 C23 110.3(2)
C26 N2 H2N 124.8
C23 N2 H2N 124.8
C22 N3 C18 124.6(2)
C22 N3 H3N 117.7
C18 N3 H3N 117.7
C14 N4 C17 110.0(2)
C14 N4 H4N 125.0
C17 N4 H4N 125.0
C13 N5 C10 110.0(2)
C13 N5 H5N 125.0
C10 N5 H5N 125.0
C5 N6 C9 125.4(2)
C5 N6 H6N 117.3
C9 N6 H6N 117.3
N1 C1 C2 107.8(2)
N1 C1 C26 117.3(2)
C2 C1 C26 134.8(2)
C1 C2 C3 107.4(2)
C1 C2 C27 126.2(2)
C3 C2 C27 126.0(2)
C4 C3 C2 107.2(2)
C4 C3 C29 127.0(2)
C2 C3 C29 125.3(2)
N1 C4 C3 107.8(2)
N1 C4 C5 119.4(2)
C3 C4 C5 132.0(2)
N6 C5 C6 117.5(2)
N6 C5 C4 115.5(2)
C6 C5 C4 127.1(2)
C7 C6 C5 118.9(2)
C7 C6 H6 120.5
C5 C6 H6 120.5
C6 C7 C8 122.0(2)
C6 C7 H7 119.0
C8 C7 H7 119.0
C7 C8 C9 118.6(2)
C7 C8 H8 120.7
C9 C8 H8 120.7
N6 C9 C8 117.4(2)
N6 C9 C10 115.9(2)
C8 C9 C10 126.7(2)
N5 C10 C11 107.6(2)
N5 C10 C9 118.6(2)
C11 C10 C9 133.9(2)
C10 C11 C12 107.1(2)
C10 C11 C31 127.7(2)
C12 C11 C31 125.2(2)
C13 C12 C11 107.7(2)
C13 C12 C33 127.0(2)
C11 C12 C33 125.1(2)
N5 C13 C12 107.6(2)
N5 C13 C14 116.8(2)
C12 C13 C14 135.6(2)
N4 C14 C15 107.7(2)
N4 C14 C13 118.1(2)
C15 C14 C13 133.7(2)
C14 C15 C16 107.5(2)
C14 C15 C35 126.6(2)
C16 C15 C35 125.3(2)
C17 C16 C15 107.2(2)
C17 C16 C37 127.1(2)
C15 C16 C37 125.1(2)
N4 C17 C16 107.5(2)
N4 C17 C18 119.5(2)
C16 C17 C18 131.7(2)
N3 C18 C19 117.6(2)
N3 C18 C17 115.7(2)
C19 C18 C17 126.6(2)
C18 C19 C20 119.4(2)
C18 C19 H19 120.3
C20 C19 H19 120.3
C21 C20 C19 121.1(2)
C21 C20 H20 119.4
C19 C20 H20 119.4
C20 C21 C22 119.5(2)
C20 C21 H21 120.3
C22 C21 H21 120.3
N3 C22 C21 117.4(2)
N3 C22 C23 116.3(2)
C21 C22 C23 126.3(2)
N2 C23 C24 107.5(2)
N2 C23 C22 118.7(2)
C24 C23 C22 133.7(2)
C23 C24 C25 107.2(2)
C23 C24 C39 128.2(2)
C25 C24 C39 124.5(2)
C26 C25 C24 107.6(2)
C26 C25 C41 127.1(2)
C24 C25 C41 125.1(2)
N2 C26 C25 107.4(2)
N2 C26 C1 117.3(2)
C25 C26 C1 135.1(2)
C2 C27 C28 115.6(2)
C2 C27 H27A 108.4
C28 C27 H27A 108.4
C2 C27 H27B 108.4
C28 C27 H27B 108.4
H27A C27 H27B 107.4
C27 C28 H28A 109.5
C27 C28 H28B 109.5
H28A C28 H28B 109.5
C27 C28 H28C 109.5
H28A C28 H28C 109.5
H28B C28 H28C 109.5
C3 C29 C30 112.9(2)
C3 C29 H29A 109.0
C30 C29 H29A 109.0
C3 C29 H29B 109.0
C30 C29 H29B 109.0
H29A C29 H29B 107.8
C29 C30 H30A 109.5
C29 C30 H30B 109.5
H30A C30 H30B 109.5
C29 C30 H30C 109.5
H30A C30 H30C 109.5
H30B C30 H30C 109.5
C11 C31 C32 114.9(2)
C11 C31 H31A 108.5
C32 C31 H31A 108.5
C11 C31 H31B 108.5
C32 C31 H31B 108.5
H31A C31 H31B 107.5
C31 C32 H32A 109.5
C31 C32 H32B 109.5
H32A C32 H32B 109.5
C31 C32 H32C 109.5
H32A C32 H32C 109.5
H32B C32 H32C 109.5
C12 C33 C34 115.5(2)
C12 C33 H33A 108.4
C34 C33 H33A 108.4
C12 C33 H33B 108.4
C34 C33 H33B 108.4
H33A C33 H33B 107.5
C33 C34 H34A 109.5
C33 C34 H34B 109.5
H34A C34 H34B 109.5
C33 C34 H34C 109.5
H34A C34 H34C 109.5
H34B C34 H34C 109.5
C15 C35 C36 116.0(2)
C15 C35 H35A 108.3
C36 C35 H35A 108.3
C15 C35 H35B 108.3
C36 C35 H35B 108.3
H35A C35 H35B 107.4
C35 C36 H36A 109.5
C35 C36 H36B 109.5
H36A C36 H36B 109.5
C35 C36 H36C 109.5
H36A C36 H36C 109.5
H36B C36 H36C 109.5
C16 C37 C38 113.1(2)
C16 C37 H37A 109.0
C38 C37 H37A 109.0
C16 C37 H37B 109.0
C38 C37 H37B 109.0
H37A C37 H37B 107.8
C37 C38 H38A 109.5
C37 C38 H38B 109.5
H38A C38 H38B 109.5
C37 C38 H38C 109.5
H38A C38 H38C 109.5
H38B C38 H38C 109.5
C24 C39 C40 113.7(2)
C24 C39 H39A 108.8
C40 C39 H39A 108.8
C24 C39 H39B 108.8
C40 C39 H39B 108.8
H39A C39 H39B 107.7
C39 C40 H40A 109.5
C39 C40 H40B 109.5
H40A C40 H40B 109.5
C39 C40 H40C 109.5
H40A C40 H40C 109.5
H40B C40 H40C 109.5
C25 C41 C42 115.4(2)
C25 C41 H41A 108.4
C42 C41 H41A 108.4
C25 C41 H41B 108.4
C42 C41 H41B 108.4
H41A C41 H41B 107.5
C41 C42 H42A 109.5
C41 C42 H42B 109.5
H42A C42 H42B 109.5
C41 C42 H42C 109.5
H42A C42 H42C 109.5
H42B C42 H42C 109.5
O2 C43 O1 129.0(4)
O2 C43 C44 116.2(3)
O1 C43 C44 114.8(3)
F2 C44 F1 107.8(3)
F2 C44 F3 104.4(3)
F1 C44 F3 105.3(3)
F2 C44 C43 114.2(3)
F1 C44 C43 113.2(3)
F3 C44 C43 111.1(3)
O2A C43A O1A 124(4)
O2A C43A C44A 120(3)
O1A C43A C44A 116(4)
F1A C44A F2A 98.2(18)
F1A C44A F3A 101.8(18)
F2A C44A F3A 108.9(18)
F1A C44A C43A 119(2)
F2A C44A C43A 117(2)
F3A C44A C43A 111(2)
O3 C45 O4 128.8(4)
O3 C45 C46 114.3(3)
O4 C45 C46 116.8(3)
F5 C46 F6 104.3(3)
F5 C46 F4 107.3(4)
F6 C46 F4 105.8(3)
F5 C46 C45 113.1(3)
F6 C46 C45 113.7(3)
F4 C46 C45 112.1(3)
O3A C45A O4A 130(2)
O3A C45A C46A 115.3(15)
O4A C45A C46A 113.1(16)
F4A C46A F5A 123.0(17)
F4A C46A F6A 111.3(17)
F5A C46A F6A 106.7(14)
F4A C46A C45A 109.3(15)
F5A C46A C45A 100.5(14)
F6A C46A C45A 104.1(13)

loop_
_geom_bond_atom_site_label_1
_geom_bond_atom_site_label_2
_geom_bond_distance
N1 C1 1.369(3)
N1 C4 1.374(3)
N1 H1N 0.8800
N2 C26 1.364(3)
N2 C23 1.375(3)
N2 H2N 0.8800
N3 C22 1.362(3)
N3 C18 1.362(3)
N3 H3N 0.8800
N4 C14 1.366(3)
N4 C17 1.375(3)
N4 H4N 0.8800
N5 C13 1.368(3)
N5 C10 1.378(3)
N5 H5N 0.8800
N6 C5 1.355(3)
N6 C9 1.358(3)
N6 H6N 0.8800
C1 C2 1.394(3)
C1 C26 1.456(3)
C2 C3 1.413(3)
C2 C27 1.495(3)
C3 C4 1.395(3)
C3 C29 1.503(3)
C4 C5 1.447(3)
C5 C6 1.385(3)
C6 C7 1.382(4)
C6 H6 0.9500
C7 C8 1.385(3)
C7 H7 0.9500
C8 C9 1.390(3)
C8 H8 0.9500
C9 C10 1.445(3)
C10 C11 1.389(3)
C11 C12 1.419(3)
C11 C31 1.497(3)
C12 C13 1.387(3)
C12 C33 1.503(3)
C13 C14 1.457(3)
C14 C15 1.392(3)
C15 C16 1.413(3)
C15 C35 1.503(3)
C16 C17 1.394(3)
C16 C37 1.498(3)
C17 C18 1.445(3)
C18 C19 1.381(3)
C19 C20 1.386(4)
C19 H19 0.9500
C20 C21 1.383(3)
C20 H20 0.9500
C21 C22 1.386(3)
C21 H21 0.9500
C22 C23 1.442(3)
C23 C24 1.392(3)
C24 C25 1.416(3)
C24 C39 1.505(3)
C25 C26 1.397(3)
C25 C41 1.503(3)
C27 C28 1.534(4)
C27 H27A 0.9900
C27 H27B 0.9900
C28 H28A 0.9800
C28 H28B 0.9800
C28 H28C 0.9800
C29 C30 1.520(4)
C29 H29A 0.9900
C29 H29B 0.9900
C30 H30A 0.9800
C30 H30B 0.9800
C30 H30C 0.9800
C31 C32 1.515(4)
C31 H31A 0.9900
C31 H31B 0.9900
C32 H32A 0.9800
C32 H32B 0.9800
C32 H32C 0.9800
C33 C34 1.531(4)
C33 H33A 0.9900
C33 H33B 0.9900
C34 H34A 0.9800
C34 H34B 0.9800
C34 H34C 0.9800
C35 C36 1.526(4)
C35 H35A 0.9900
C35 H35B 0.9900
C36 H36A 0.9800
C36 H36B 0.9800
C36 H36C 0.9800
C37 C38 1.515(4)
C37 H37A 0.9900
C37 H37B 0.9900
C38 H38A 0.9800
C38 H38B 0.9800
C38 H38C 0.9800
C39 C40 1.510(4)
C39 H39A 0.9900
C39 H39B 0.9900
C40 H40A 0.9800
C40 H40B 0.9800
C40 H40C 0.9800
C41 C42 1.528(4)
C41 H41A 0.9900
C41 H41B 0.9900
C42 H42A 0.9800
C42 H42B 0.9800
C42 H42C 0.9800
F1 C44 1.312(4)
F2 C44 1.306(4)
F3 C44 1.345(4)
O1 C43 1.264(4)
O2 C43 1.212(5)
C43 C44 1.533(5)
F1A C44A 1.32(3)
F2A C44A 1.33(3)
F3A C44A 1.45(3)
O1A C43A 1.25(4)
O2A C43A 1.18(5)
C43A C44A 1.48(5)
F4 C46 1.337(4)
F5 C46 1.311(4)
F6 C46 1.321(4)
O3 C45 1.238(4)
O4 C45 1.250(4)
C45 C46 1.540(5)
F4A C46A 1.09(2)
F5A C46A 1.23(2)
F6A C46A 1.328(19)
O3A C45A 1.24(2)
O4A C45A 1.26(2)
C45A C46A 1.67(3)

loop_
_geom_hbond_atom_site_label_D
_geom_hbond_atom_site_label_H
_geom_hbond_atom_site_label_A
_geom_hbond_distance_DH
_geom_hbond_distance_HA
_geom_hbond_distance_DA
_geom_hbond_angle_DHA
N1 H1N O4 0.88 2.08 2.956(3) 170.6
N1 H1N O4A 0.88 2.27 3.044(12) 146.1
N2 H2N O1 0.88 2.19 2.916(3) 140.1
N2 H2N O4 0.88 2.38 2.907(3) 119.1
N2 H2N O1A 0.88 2.06 2.917(14) 163.1
N3 H3N O4 0.88 2.12 2.976(3) 163.4
N3 H3N O3A 0.88 2.11 2.701(9) 124.3
N4 H4N O1 0.88 2.11 2.929(3) 155.7
N4 H4N O1A 0.88 2.13 2.987(14) 162.9
N4 H4N O2A 0.88 2.55 3.296(17) 143.3
N5 H5N O4 0.88 2.12 2.960(3) 158.9
N5 H5N O1A 0.88 2.18 2.790(14) 125.6
N5 H5N O4A 0.88 2.42 3.082(12) 132.1
N6 H6N O2 0.88 1.98 2.656(3) 132.7
N6 H6N O1A 0.88 2.05 2.927(14) 172.4

loop_
_geom_torsion_atom_site_label_1
_geom_torsion_atom_site_label_2
_geom_torsion_atom_site_label_3
_geom_torsion_atom_site_label_4
_geom_torsion
C4 N1 C1 C2 0.7(3)
C4 N1 C1 C26 177.8(2)
N1 C1 C2 C3 -0.8(3)
C26 C1 C2 C3 -177.2(3)
N1 C1 C2 C27 172.2(2)
C26 C1 C2 C27 -4.2(5)
C1 C2 C3 C4 0.6(3)
C27 C2 C3 C4 -172.4(2)
C1 C2 C3 C29 173.0(2)
C27 C2 C3 C29 0.0(4)
C1 N1 C4 C3 -0.3(3)
C1 N1 C4 C5 -170.9(2)
C2 C3 C4 N1 -0.2(3)
C29 C3 C4 N1 -172.4(2)
C2 C3 C4 C5 168.8(3)
C29 C3 C4 C5 -3.4(4)
C9 N6 C5 C6 4.4(4)
C9 N6 C5 C4 -176.1(2)
N1 C4 C5 N6 27.3(3)
C3 C4 C5 N6 -140.7(3)
N1 C4 C5 C6 -153.3(2)
C3 C4 C5 C6 38.7(4)
N6 C5 C6 C7 -0.5(4)
C4 C5 C6 C7 -180.0(2)
C5 C6 C7 C8 -2.4(4)
C6 C7 C8 C9 1.8(4)
C5 N6 C9 C8 -5.0(3)
C5 N6 C9 C10 173.5(2)
C7 C8 C9 N6 1.7(3)
C7 C8 C9 C10 -176.5(2)
C13 N5 C10 C11 0.2(3)
C13 N5 C10 C9 -179.3(2)
N6 C9 C10 N5 -21.0(3)
C8 C9 C10 N5 157.2(2)
N6 C9 C10 C11 159.6(3)
C8 C9 C10 C11 -22.1(5)
N5 C10 C11 C12 0.5(3)
C9 C10 C11 C12 179.9(3)
N5 C10 C11 C31 177.8(2)
C9 C10 C11 C31 -2.8(5)
C10 C11 C12 C13 -1.0(3)
C31 C11 C12 C13 -178.4(2)
C10 C11 C12 C33 174.2(2)
C31 C11 C12 C33 -3.2(4)
C10 N5 C13 C12 -0.8(3)
C10 N5 C13 C14 179.6(2)
C11 C12 C13 N5 1.1(3)
C33 C12 C13 N5 -174.0(2)
C11 C12 C13 C14 -179.5(3)
C33 C12 C13 C14 5.4(5)
C17 N4 C14 C15 -0.2(3)
C17 N4 C14 C13 -173.9(2)
N5 C13 C14 N4 31.7(3)
C12 C13 C14 N4 -147.7(3)
N5 C13 C14 C15 -140.0(3)
C12 C13 C14 C15 40.6(5)
N4 C14 C15 C16 0.9(3)
C13 C14 C15 C16 173.2(3)
N4 C14 C15 C35 -171.0(2)
C13 C14 C15 C35 1.3(5)
C14 C15 C16 C17 -1.3(3)
C35 C15 C16 C17 170.8(2)
C14 C15 C16 C37 -173.1(2)
C35 C15 C16 C37 -1.0(4)
C14 N4 C17 C16 -0.6(3)
C14 N4 C17 C18 168.3(2)
C15 C16 C17 N4 1.1(3)
C37 C16 C17 N4 172.7(2)
C15 C16 C17 C18 -165.8(3)
C37 C16 C17 C18 5.7(4)
C22 N3 C18 C19 -5.8(3)
C22 N3 C18 C17 175.3(2)
N4 C17 C18 N3 -25.0(3)
C16 C17 C18 N3 140.7(3)
N4 C17 C18 C19 156.2(2)
C16 C17 C18 C19 -38.1(4)
N3 C18 C19 C20 1.5(4)
C17 C18 C19 C20 -179.7(2)
C18 C19 C20 C21 2.6(4)
C19 C20 C21 C22 -2.8(4)
C18 N3 C22 C21 5.6(3)
C18 N3 C22 C23 -173.8(2)
C20 C21 C22 N3 -1.2(3)
C20 C21 C22 C23 178.2(2)
C26 N2 C23 C24 0.8(3)
C26 N2 C23 C22 -176.7(2)
N3 C22 C23 N2 18.8(3)
C21 C22 C23 N2 -160.5(2)
N3 C22 C23 C24 -157.9(3)
C21 C22 C23 C24 22.8(4)
N2 C23 C24 C25 -1.4(3)
C22 C23 C24 C25 175.6(3)
N2 C23 C24 C39 -178.3(2)
C22 C23 C24 C39 -1.3(5)
C23 C24 C25 C26 1.4(3)
C39 C24 C25 C26 178.5(2)
C23 C24 C25 C41 -172.6(2)
C39 C24 C25 C41 4.5(4)
C23 N2 C26 C25 0.1(3)
C23 N2 C26 C1 175.3(2)
C24 C25 C26 N2 -0.9(3)
C41 C25 C26 N2 172.9(2)
C24 C25 C26 C1 -174.9(3)
C41 C25 C26 C1 -1.1(5)
N1 C1 C26 N2 -30.7(3)
C2 C1 C26 N2 145.4(3)
N1 C1 C26 C25 142.8(3)
C2 C1 C26 C25 -41.1(5)
C1 C2 C27 C28 111.7(3)
C3 C2 C27 C28 -76.6(3)
C4 C3 C29 C30 68.3(3)
C2 C3 C29 C30 -102.6(3)
C10 C11 C31 C32 -62.2(4)
C12 C11 C31 C32 114.7(3)
C13 C12 C33 C34 -111.0(3)
C11 C12 C33 C34 74.7(3)
C14 C15 C35 C36 -109.7(3)
C16 C15 C35 C36 79.7(3)
C17 C16 C37 C38 -70.6(3)
C15 C16 C37 C38 99.5(3)
C23 C24 C39 C40 70.9(3)
C25 C24 C39 C40 -105.5(3)
C26 C25 C41 C42 108.3(3)
C24 C25 C41 C42 -78.9(3)
O2 C43 C44 F2 -2.5(5)
O1 C43 C44 F2 175.8(3)
O2 C43 C44 F1 -126.5(4)
O1 C43 C44 F1 51.9(4)
O2 C43 C44 F3 115.3(4)
O1 C43 C44 F3 -66.3(4)
O2A C43A C44A F1A 46(4)
O1A C43A C44A F1A -125(3)
O2A C43A C44A F2A 163(3)
O1A C43A C44A F2A -7(4)
O2A C43A C44A F3A -72(4)
O1A C43A C44A F3A 118(3)
O3 C45 C46 F5 -48.6(5)
O4 C45 C46 F5 128.3(4)
O3 C45 C46 F6 -167.3(3)
O4 C45 C46 F6 9.6(5)
O3 C45 C46 F4 72.8(4)
O4 C45 C46 F4 -110.3(4)
O3A C45A C46A F4A 7(2)
O4A C45A C46A F4A 176.2(18)
O3A C45A C46A F5A 138.1(17)
O4A C45A C46A F5A -53(2)
O3A C45A C46A F6A -111.5(17)
O4A C45A C46A F6A 57(2)
